data_4336285
loop_
_publ_author_name
'Axel Schulz'
'Alexander Villinger'
'Andrea Westenkirchner'

_publ_contact_author_address
;
Universit\"at Rostock
Institut f\"ur Chemie
Abteilung f\"ur Anorganische Chemie
Albert-Einstein-Strasse 3a 
18059 Rostock
Bundesrepublik Deutschland
;
_publ_contact_author_email
;
axel.schulz@uni-rostock.de, alexander.villinger@uni-rostock.de'
;
_publ_contact_author_fax '+49 (0)381/498-6382'
_publ_contact_author_name 'Axel Schulz'
_publ_contact_author_phone '+49 (0)381/498-6400'
_publ_section_title
;
 Synthesis of 1,3-Dichloro-cyclo-1,3-diphosphadiazanes from Silylated
 Amino(dichloro)phosphanes
;
_journal_name_full 'Inorganic Chemistry'
_journal_page_first 11457
_journal_page_last 11468
_journal_paper_doi 10.1021/ic4017728
_journal_volume 52
_journal_year 2013
_chemical_formula_moiety 'C22 H25 N Si'
_chemical_formula_sum 'C22 H25 N Si'
_chemical_formula_weight 331.52
_chemical_name_systematic
;
Triphenylmethylamino-trimethylsilane
;
_space_group_IT_number 2
_symmetry_cell_setting triclinic
_symmetry_Int_Tables_number 2
_symmetry_space_group_name_Hall '-P 1'
_symmetry_space_group_name_H-M 'P -1'
_atom_sites_solution_hydrogens geom
_atom_sites_solution_primary direct
_atom_sites_solution_secondary difmap
_audit_author_name 'Villinger, A.'
_audit_creation_method SHELXL-97
_cell_angle_alpha 71.356(3)
_cell_angle_beta 62.236(3)
_cell_angle_gamma 65.318(2)
_cell_formula_units_Z 2
_cell_length_a 10.4992(6)
_cell_length_b 10.5357(6)
_cell_length_c 10.8697(6)
_cell_measurement_reflns_used 9490
_cell_measurement_temperature 173(2)
_cell_measurement_theta_max 60.739
_cell_measurement_theta_min 4.948
_cell_volume 954.96(10)
_computing_cell_refinement 'Bruker Apex V7.51A'
_computing_data_collection 'Bruker Apex V7.51A'
_computing_data_reduction 'Bruker SAINT'
_computing_molecular_graphics 'ORTEP-3v2.01 (Farrugia, 1997)'
_computing_publication_material SHELXL-97
_computing_structure_refinement 'SHELXL-97 (Sheldrick, 1997)'
_computing_structure_solution 'SHELXS-97 (Sheldrick, 1997)'
_diffrn_ambient_temperature 173(2)
_diffrn_measured_fraction_theta_full 0.999
_diffrn_measured_fraction_theta_max 0.999
_diffrn_measurement_device_type 'Bruker Apex Kappa II-CCD-diffractometer'
_diffrn_measurement_method 'phi and omega scans'
_diffrn_radiation_monochromator graphite
_diffrn_radiation_source 'sealed tube'
_diffrn_radiation_type MoK\a
_diffrn_radiation_wavelength 0.71073
_diffrn_reflns_av_R_equivalents 0.0425
_diffrn_reflns_av_sigmaI/netI 0.0337
_diffrn_reflns_limit_h_max 14
_diffrn_reflns_limit_h_min -13
_diffrn_reflns_limit_k_max 14
_diffrn_reflns_limit_k_min -14
_diffrn_reflns_limit_l_max 15
_diffrn_reflns_limit_l_min -15
_diffrn_reflns_number 28452
_diffrn_reflns_theta_full 30.00
_diffrn_reflns_theta_max 30.00
_diffrn_reflns_theta_min 2.14
_exptl_absorpt_coefficient_mu 0.125
_exptl_absorpt_correction_T_max 0.9900
_exptl_absorpt_correction_T_min 0.9469
_exptl_absorpt_correction_type multi-scan
_exptl_absorpt_process_details '(SADABS; Sheldrick, 2004)'
_exptl_crystal_colour colourless
_exptl_crystal_density_diffrn 1.153
_exptl_crystal_description needle
_exptl_crystal_F_000 356
_exptl_crystal_size_max 0.44
_exptl_crystal_size_mid 0.11
_exptl_crystal_size_min 0.08
_refine_diff_density_max 0.312
_refine_diff_density_min -0.209
_refine_diff_density_rms 0.042
_refine_ls_extinction_method none
_refine_ls_goodness_of_fit_ref 1.099
_refine_ls_hydrogen_treatment mixed
_refine_ls_matrix_type full
_refine_ls_number_parameters 224
_refine_ls_number_reflns 5572
_refine_ls_number_restraints 0
_refine_ls_restrained_S_all 1.099
_refine_ls_R_factor_all 0.0590
_refine_ls_R_factor_gt 0.0428
_refine_ls_shift/su_max 0.000
_refine_ls_shift/su_mean 0.000
_refine_ls_structure_factor_coef Fsqd
_refine_ls_weighting_details 'calc w=1/[\s^2^(Fo^2^)+(0.0550P)^2^+0.1367P] where P=(Fo^2^+2Fc^2^)/3'
_refine_ls_weighting_scheme calc
_refine_ls_wR_factor_gt 0.1120
_refine_ls_wR_factor_ref 0.1200
_reflns_number_gt 4362
_reflns_number_total 5572
_reflns_threshold_expression >2\s(I)
_cod_data_source_file ic4017728_si_001_05.cif
_cod_data_source_block av_aw111b_tritylNHSiMe3
_cod_original_cell_volume 954.96(9)
_cod_database_code 4336285

loop_
_symmetry_equiv_pos_as_xyz
'x, y, z'
'-x, -y, -z'

loop_
_atom_site_label
_atom_site_type_symbol
_atom_site_fract_x
_atom_site_fract_y
_atom_site_fract_z
_atom_site_U_iso_or_equiv
_atom_site_adp_type
_atom_site_occupancy
_atom_site_symmetry_multiplicity
_atom_site_calc_flag
_atom_site_refinement_flags
Si1 Si 0.96317(4) 0.68436(3) 0.26543(4) 0.02976(10) Uani 1 1 d .
N1 N 0.88262(12) 0.83559(10) 0.16995(11) 0.0289(2) Uani 1 1 d .
C1 C 0.77082(13) 0.88070(11) 0.10672(12) 0.0251(2) Uani 1 1 d .
C2 C 0.84856(13) 0.86899(11) -0.05176(12) 0.0266(2) Uani 1 1 d .
C3 C 1.00155(14) 0.85394(13) -0.12655(13) 0.0323(3) Uani 1 1 d .
H3 H 1.0608 0.8493 -0.0797 0.039 Uiso 1 1 calc R
C4 C 1.06925(16) 0.84552(16) -0.26937(14) 0.0420(3) Uani 1 1 d .
H4 H 1.1741 0.8359 -0.3194 0.050 Uiso 1 1 calc R
C5 C 0.98548(18) 0.85098(16) -0.33905(15) 0.0452(3) Uani 1 1 d .
H5 H 1.0322 0.8454 -0.4368 0.054 Uiso 1 1 calc R
C6 C 0.83346(17) 0.86457(15) -0.26580(14) 0.0404(3) Uani 1 1 d .
H6 H 0.7751 0.8681 -0.3131 0.049 Uiso 1 1 calc R
C7 C 0.76559(15) 0.87316(13) -0.12344(13) 0.0331(3) Uani 1 1 d .
H7 H 0.6609 0.8820 -0.0738 0.040 Uiso 1 1 calc R
C8 C 0.67001(13) 0.78409(12) 0.18289(12) 0.0269(2) Uani 1 1 d .
C9 C 0.72998(16) 0.64652(13) 0.15433(14) 0.0350(3) Uani 1 1 d .
H9 H 0.8290 0.6166 0.0843 0.042 Uiso 1 1 calc R
C10 C 0.64828(18) 0.55222(15) 0.22597(15) 0.0431(3) Uani 1 1 d .
H10 H 0.6923 0.4581 0.2063 0.052 Uiso 1 1 calc R
C11 C 0.50310(18) 0.59502(16) 0.32574(15) 0.0452(3) Uani 1 1 d .
H11 H 0.4470 0.5306 0.3757 0.054 Uiso 1 1 calc R
C12 C 0.44063(17) 0.73139(17) 0.35209(16) 0.0459(3) Uani 1 1 d .
H12 H 0.3398 0.7620 0.4192 0.055 Uiso 1 1 calc R
C13 C 0.52336(15) 0.82573(14) 0.28148(14) 0.0362(3) Uani 1 1 d .
H13 H 0.4784 0.9198 0.3014 0.043 Uiso 1 1 calc R
C14 C 0.67448(13) 1.03622(12) 0.12827(13) 0.0278(2) Uani 1 1 d .
C15 C 0.62210(15) 1.13788(13) 0.02919(14) 0.0335(3) Uani 1 1 d .
H15 H 0.6474 1.1131 -0.0580 0.040 Uiso 1 1 calc R
C16 C 0.53303(16) 1.27571(14) 0.05559(17) 0.0425(3) Uani 1 1 d .
H16 H 0.4987 1.3438 -0.0137 0.051 Uiso 1 1 calc R
C17 C 0.49475(16) 1.31342(14) 0.18116(18) 0.0455(4) Uani 1 1 d .
H17 H 0.4337 1.4071 0.1993 0.055 Uiso 1 1 calc R
C18 C 0.54566(17) 1.21431(16) 0.28056(17) 0.0458(4) Uani 1 1 d .
H18 H 0.5199 1.2399 0.3675 0.055 Uiso 1 1 calc R
C19 C 0.63423(16) 1.07747(14) 0.25460(15) 0.0380(3) Uani 1 1 d .
H19 H 0.6682 1.0103 0.3244 0.046 Uiso 1 1 calc R
C20 C 1.0874(2) 0.53217(19) 0.1688(3) 0.0734(6) Uani 1 1 d .
H20A H 1.0248 0.4926 0.1573 0.110 Uiso 1 1 calc R
H20B H 1.1466 0.4596 0.2220 0.110 Uiso 1 1 calc R
H20C H 1.1566 0.5638 0.0760 0.110 Uiso 1 1 calc R
C21 C 1.08395(18) 0.74093(16) 0.30472(17) 0.0469(4) Uani 1 1 d .
H21A H 1.1654 0.7629 0.2169 0.070 Uiso 1 1 calc R
H21B H 1.1284 0.6645 0.3673 0.070 Uiso 1 1 calc R
H21C H 1.0219 0.8252 0.3507 0.070 Uiso 1 1 calc R
C22 C 0.8205(2) 0.6272(2) 0.43252(18) 0.0723(6) Uani 1 1 d .
H22A H 0.7593 0.7050 0.4877 0.108 Uiso 1 1 calc R
H22B H 0.8724 0.5457 0.4863 0.108 Uiso 1 1 calc R
H22C H 0.7543 0.6005 0.4120 0.108 Uiso 1 1 calc R
H1 H 0.9200(17) 0.9011(16) 0.1515(16) 0.039(4) Uiso 1 1 d .

loop_
_atom_site_aniso_label
_atom_site_aniso_U_11
_atom_site_aniso_U_22
_atom_site_aniso_U_33
_atom_site_aniso_U_23
_atom_site_aniso_U_13
_atom_site_aniso_U_12
Si1 0.02728(18) 0.02899(17) 0.03094(18) 0.00110(13) -0.01418(14) -0.00800(13)
N1 0.0335(5) 0.0265(5) 0.0347(5) 0.0007(4) -0.0205(4) -0.0125(4)
C1 0.0271(5) 0.0242(5) 0.0268(5) -0.0024(4) -0.0132(4) -0.0088(4)
C2 0.0289(6) 0.0239(5) 0.0279(5) -0.0011(4) -0.0132(5) -0.0089(4)
C3 0.0311(6) 0.0339(6) 0.0329(6) -0.0038(5) -0.0130(5) -0.0115(5)
C4 0.0349(7) 0.0498(8) 0.0340(7) -0.0089(6) -0.0059(6) -0.0138(6)
C5 0.0504(9) 0.0500(8) 0.0301(6) -0.0097(6) -0.0113(6) -0.0139(7)
C6 0.0499(8) 0.0435(7) 0.0357(7) -0.0073(6) -0.0241(6) -0.0124(6)
C7 0.0338(6) 0.0367(6) 0.0324(6) -0.0046(5) -0.0157(5) -0.0116(5)
C8 0.0306(6) 0.0282(5) 0.0264(5) -0.0005(4) -0.0147(5) -0.0120(4)
C9 0.0398(7) 0.0332(6) 0.0356(6) -0.0056(5) -0.0133(6) -0.0162(5)
C10 0.0585(9) 0.0356(7) 0.0458(8) 0.0006(6) -0.0235(7) -0.0259(6)
C11 0.0564(9) 0.0532(8) 0.0393(7) 0.0070(6) -0.0207(7) -0.0375(7)
C12 0.0373(7) 0.0596(9) 0.0414(8) -0.0052(7) -0.0072(6) -0.0270(7)
C13 0.0313(6) 0.0382(7) 0.0391(7) -0.0065(5) -0.0116(5) -0.0131(5)
C14 0.0261(6) 0.0265(5) 0.0338(6) -0.0042(4) -0.0132(5) -0.0095(4)
C15 0.0355(7) 0.0280(6) 0.0396(7) -0.0016(5) -0.0184(6) -0.0107(5)
C16 0.0413(7) 0.0279(6) 0.0613(9) -0.0014(6) -0.0282(7) -0.0081(5)
C17 0.0370(7) 0.0315(6) 0.0749(10) -0.0201(7) -0.0265(7) -0.0030(5)
C18 0.0414(8) 0.0453(8) 0.0587(9) -0.0254(7) -0.0222(7) -0.0052(6)
C19 0.0401(7) 0.0360(6) 0.0418(7) -0.0121(5) -0.0205(6) -0.0060(5)
C20 0.0566(11) 0.0474(9) 0.1231(18) -0.0391(11) -0.0482(12) 0.0118(8)
C21 0.0516(9) 0.0503(8) 0.0503(8) 0.0055(7) -0.0343(7) -0.0195(7)
C22 0.0570(10) 0.1099(16) 0.0463(9) 0.0358(10) -0.0292(8) -0.0481(11)

loop_
_atom_type_symbol
_atom_type_description
_atom_type_scat_dispersion_real
_atom_type_scat_dispersion_imag
_atom_type_scat_source
C C 0.0033 0.0016 'International Tables Vol C Tables 4.2.6.8 and 6.1.1.4'
H H 0.0000 0.0000 'International Tables Vol C Tables 4.2.6.8 and 6.1.1.4'
N N 0.0061 0.0033 'International Tables Vol C Tables 4.2.6.8 and 6.1.1.4'
Si Si 0.0817 0.0704 'International Tables Vol C Tables 4.2.6.8 and 6.1.1.4'

loop_
_geom_angle_atom_site_label_1
_geom_angle_atom_site_label_2
_geom_angle_atom_site_label_3
_geom_angle
N1 Si1 C22 112.67(7)
N1 Si1 C20 115.12(8)
C22 Si1 C20 108.94(11)
N1 Si1 C21 102.55(6)
C22 Si1 C21 109.32(8)
C20 Si1 C21 107.86(8)
C1 N1 Si1 136.90(8)
C1 N1 H1 111.1(10)
Si1 N1 H1 111.9(10)
N1 C1 C8 108.36(9)
N1 C1 C2 111.61(9)
C8 C1 C2 108.68(9)
N1 C1 C14 107.20(9)
C8 C1 C14 110.68(9)
C2 C1 C14 110.30(9)
C3 C2 C7 118.11(11)
C3 C2 C1 121.38(10)
C7 C2 C1 120.50(10)
C2 C3 C4 120.69(12)
C2 C3 H3 119.7
C4 C3 H3 119.7
C5 C4 C3 120.54(13)
C5 C4 H4 119.7
C3 C4 H4 119.7
C6 C5 C4 119.47(13)
C6 C5 H5 120.3
C4 C5 H5 120.3
C5 C6 C7 120.13(13)
C5 C6 H6 119.9
C7 C6 H6 119.9
C6 C7 C2 121.06(12)
C6 C7 H7 119.5
C2 C7 H7 119.5
C13 C8 C9 117.68(11)
C13 C8 C1 123.42(10)
C9 C8 C1 118.87(11)
C10 C9 C8 121.42(13)
C10 C9 H9 119.3
C8 C9 H9 119.3
C11 C10 C9 120.00(13)
C11 C10 H10 120.0
C9 C10 H10 120.0
C12 C11 C10 119.31(12)
C12 C11 H11 120.3
C10 C11 H11 120.3
C11 C12 C13 120.73(14)
C11 C12 H12 119.6
C13 C12 H12 119.6
C8 C13 C12 120.80(13)
C8 C13 H13 119.6
C12 C13 H13 119.6
C15 C14 C19 117.33(11)
C15 C14 C1 123.64(11)
C19 C14 C1 119.01(10)
C14 C15 C16 121.13(13)
C14 C15 H15 119.4
C16 C15 H15 119.4
C17 C16 C15 120.33(13)
C17 C16 H16 119.8
C15 C16 H16 119.8
C16 C17 C18 119.42(12)
C16 C17 H17 120.3
C18 C17 H17 120.3
C17 C18 C19 120.39(14)
C17 C18 H18 119.8
C19 C18 H18 119.8
C18 C19 C14 121.41(13)
C18 C19 H19 119.3
C14 C19 H19 119.3
Si1 C20 H20A 109.5
Si1 C20 H20B 109.5
H20A C20 H20B 109.5
Si1 C20 H20C 109.5
H20A C20 H20C 109.5
H20B C20 H20C 109.5
Si1 C21 H21A 109.5
Si1 C21 H21B 109.5
H21A C21 H21B 109.5
Si1 C21 H21C 109.5
H21A C21 H21C 109.5
H21B C21 H21C 109.5
Si1 C22 H22A 109.5
Si1 C22 H22B 109.5
H22A C22 H22B 109.5
Si1 C22 H22C 109.5
H22A C22 H22C 109.5
H22B C22 H22C 109.5

loop_
_geom_bond_atom_site_label_1
_geom_bond_atom_site_label_2
_geom_bond_distance
Si1 N1 1.7223(10)
Si1 C22 1.8506(16)
Si1 C20 1.8516(17)
Si1 C21 1.8559(15)
N1 C1 1.4673(14)
N1 H1 0.857(16)
C1 C8 1.5447(16)
C1 C2 1.5462(16)
C1 C14 1.5502(15)
C2 C3 1.3854(17)
C2 C7 1.3952(17)
C3 C4 1.3893(18)
C3 H3 0.9500
C4 C5 1.379(2)
C4 H4 0.9500
C5 C6 1.378(2)
C5 H5 0.9500
C6 C7 1.3852(18)
C6 H6 0.9500
C7 H7 0.9500
C8 C13 1.3823(18)
C8 C9 1.3918(17)
C9 C10 1.3871(18)
C9 H9 0.9500
C10 C11 1.379(2)
C10 H10 0.9500
C11 C12 1.370(2)
C11 H11 0.9500
C12 C13 1.3942(18)
C12 H12 0.9500
C13 H13 0.9500
C14 C15 1.3899(17)
C14 C19 1.3930(17)
C15 C16 1.3956(17)
C15 H15 0.9500
C16 C17 1.373(2)
C16 H16 0.9500
C17 C18 1.376(2)
C17 H17 0.9500
C18 C19 1.3852(18)
C18 H18 0.9500
C19 H19 0.9500
C20 H20A 0.9800
C20 H20B 0.9800
C20 H20C 0.9800
C21 H21A 0.9800
C21 H21B 0.9800
C21 H21C 0.9800
C22 H22A 0.9800
C22 H22B 0.9800
C22 H22C 0.9800

loop_
_geom_torsion_atom_site_label_1
_geom_torsion_atom_site_label_2
_geom_torsion_atom_site_label_3
_geom_torsion_atom_site_label_4
_geom_torsion
C22 Si1 N1 C1 -59.05(15)
C20 Si1 N1 C1 66.71(15)
C21 Si1 N1 C1 -176.45(12)
Si1 N1 C1 C8 22.20(16)
Si1 N1 C1 C2 -97.44(13)
Si1 N1 C1 C14 141.68(11)
N1 C1 C2 C3 -15.59(15)
C8 C1 C2 C3 -135.04(11)
C14 C1 C2 C3 103.46(12)
N1 C1 C2 C7 164.31(10)
C8 C1 C2 C7 44.86(14)
C14 C1 C2 C7 -76.64(13)
C7 C2 C3 C4 0.99(18)
C1 C2 C3 C4 -179.11(11)
C2 C3 C4 C5 -0.5(2)
C3 C4 C5 C6 -0.2(2)
C4 C5 C6 C7 0.2(2)
C5 C6 C7 C2 0.3(2)
C3 C2 C7 C6 -0.92(18)
C1 C2 C7 C6 179.17(11)
N1 C1 C8 C13 103.69(13)
C2 C1 C8 C13 -134.85(12)
C14 C1 C8 C13 -13.58(15)
N1 C1 C8 C9 -74.62(13)
C2 C1 C8 C9 46.84(13)
C14 C1 C8 C9 168.11(10)
C13 C8 C9 C10 -2.53(19)
C1 C8 C9 C10 175.88(12)
C8 C9 C10 C11 1.5(2)
C9 C10 C11 C12 0.5(2)
C10 C11 C12 C13 -1.4(2)
C9 C8 C13 C12 1.67(19)
C1 C8 C13 C12 -176.66(12)
C11 C12 C13 C8 0.3(2)
N1 C1 C14 C15 142.84(11)
C8 C1 C14 C15 -99.17(13)
C2 C1 C14 C15 21.14(15)
N1 C1 C14 C19 -38.66(14)
C8 C1 C14 C19 79.32(13)
C2 C1 C14 C19 -160.37(11)
C19 C14 C15 C16 0.13(19)
C1 C14 C15 C16 178.65(11)
C14 C15 C16 C17 -0.3(2)
C15 C16 C17 C18 0.3(2)
C16 C17 C18 C19 -0.3(2)
C17 C18 C19 C14 0.1(2)
C15 C14 C19 C18 -0.1(2)
C1 C14 C19 C18 -178.64(12)
